data_1564458
loop_
_publ_author_name
'Avdeeva, Varvara V.'
'Malinina, Elena A.'
'Vologzhanina, Anna V.'
'Sivaev, Igor B.'
'Kuznetsov, Nikolay T.'

_publ_section_title
;
 Formation of oxidopolyborates in destruction of the [B11H14]-- anion
 promoted by transition metals
;
_journal_name_full 'Inorganica Chimica Acta'
_journal_page_first 119693
_journal_paper_doi 10.1016/j.ica.2020.119693
_journal_volume 509
_journal_year 2020
_chemical_formula_moiety 'C25 H17 Cu N4 O2, B5 H4 O10, C3 H7 N O'
_chemical_formula_sum 'C28 H28 B5 Cu N5 O13'
_chemical_formula_weight 760.14
_space_group_crystal_system triclinic
_space_group_IT_number 2
_space_group_name_Hall '-P 1'
_space_group_name_H-M_alt 'P -1'
_atom_sites_solution_hydrogens geom
_cell_angle_alpha 102.982(2)
_cell_angle_beta 95.930(2)
_cell_angle_gamma 110.838(2)
_cell_formula_units_Z 2
_cell_length_a 10.3336(13)
_cell_length_b 11.0661(14)
_cell_length_c 16.462(2)
_cell_measurement_reflns_used 4833
_cell_measurement_temperature 175(2)
_cell_measurement_theta_max 26.772
_cell_measurement_theta_min 2.279
_cell_volume 1679.3(4)
_computing_cell_refinement 'SAINT v7.60A (Bruker, 2009)'
_computing_data_reduction 'SAINT v7.60A (Bruker, 2009)'
_computing_molecular_graphics 'Olex2 (Dolomanov et al., 2009)'
_computing_publication_material 'Olex2 (Dolomanov et al., 2009)'
_computing_structure_refinement 'XL (Sheldrick, 2008)'
_diffrn_ambient_temperature 175.0
_diffrn_measured_fraction_theta_full 0.997
_diffrn_measured_fraction_theta_max 0.990
_diffrn_measurement_device_type 'Bruker APEX-II CCD'
_diffrn_measurement_method '\f and \w scans'
_diffrn_radiation_monochromator graphite
_diffrn_radiation_type MoK\a
_diffrn_radiation_wavelength 0.71073
_diffrn_reflns_av_R_equivalents 0.0349
_diffrn_reflns_av_unetI/netI 0.0559
_diffrn_reflns_Laue_measured_fraction_full 0.997
_diffrn_reflns_Laue_measured_fraction_max 0.990
_diffrn_reflns_limit_h_max 13
_diffrn_reflns_limit_h_min -13
_diffrn_reflns_limit_k_max 14
_diffrn_reflns_limit_k_min -14
_diffrn_reflns_limit_l_max 20
_diffrn_reflns_limit_l_min -20
_diffrn_reflns_number 15711
_diffrn_reflns_point_group_measured_fraction_full 0.997
_diffrn_reflns_point_group_measured_fraction_max 0.990
_diffrn_reflns_theta_full 25.242
_diffrn_reflns_theta_max 26.979
_diffrn_reflns_theta_min 2.052
_diffrn_standards_number 0
_exptl_absorpt_coefficient_mu 0.723
_exptl_absorpt_correction_T_max 0.7455
_exptl_absorpt_correction_T_min 0.6052
_exptl_absorpt_correction_type multi-scan
_exptl_absorpt_process_details
'SADABS-2008/1 (Bruker,2008) was used for absorption correction. wR2(int) was 0.0538 before and 0.0377 after correction. The Ratio of minimum to maximum transmission is 0.8118. The \l/2 correction factor is Not present.'
_exptl_crystal_colour blue
_exptl_crystal_colour_primary blue
_exptl_crystal_density_diffrn 1.503
_exptl_crystal_density_meas .
_exptl_crystal_description plate
_exptl_crystal_F_000 778
_exptl_crystal_size_max 0.4
_exptl_crystal_size_mid 0.3
_exptl_crystal_size_min 0.05
_refine_diff_density_max 0.946
_refine_diff_density_min -0.828
_refine_diff_density_rms 0.084
_refine_ls_extinction_coef .
_refine_ls_extinction_method none
_refine_ls_goodness_of_fit_ref 1.038
_refine_ls_hydrogen_treatment constr
_refine_ls_matrix_type full
_refine_ls_number_parameters 473
_refine_ls_number_reflns 7248
_refine_ls_number_restraints 30
_refine_ls_restrained_S_all 1.050
_refine_ls_R_factor_all 0.1074
_refine_ls_R_factor_gt 0.0658
_refine_ls_shift/su_max 0.000
_refine_ls_shift/su_mean 0.000
_refine_ls_structure_factor_coef Fsqd
_refine_ls_weighting_details 'w=1/[\s^2^(Fo^2^)+(0.0902P)^2^+2.1044P] where P=(Fo^2^+2Fc^2^)/3'
_refine_ls_weighting_scheme calc
_refine_ls_wR_factor_gt 0.1681
_refine_ls_wR_factor_ref 0.1903
_reflns_Friedel_coverage 0.000
_reflns_Friedel_fraction_full .
_reflns_Friedel_fraction_max .
_reflns_number_gt 4714
_reflns_number_total 7248
_reflns_threshold_expression 'I > 2\s(I)'
_cod_data_source_file II.cif
_cod_data_source_block II
_cod_database_code 1564458
_shelx_space_group_comment
;
The symmetry employed for this shelxl refinement is uniquely defined
by the following loop, which should always be used as a source of
symmetry information in preference to the above space-group names.
They are only intended as comments.
;
_shelx_estimated_absorpt_t_max 0.965
_shelx_estimated_absorpt_t_min 0.761
_olex2_refinement_description
;
1. Fixed Uiso
 At 1.2 times of:
  All C(H) groups, All O(H) groups
 At 1.5 times of:
  All C(H,H,H) groups
2. Restrained distances
 C26-O13 = C29-O14 = C32-O15
 1.2 with sigma of 0.005
 C26-N5 = C29-N6 = C32-N7
 1.3 with sigma of 0.005
 N5-C27 = N5-C28 = N6-C30 = N6-C31 = N7-C33 = N7-C34
 1.45 with sigma of 0.002
 C26-C27 = C26-C28 = C27-C28 = C29-C30 = C29-C31 = C30-C31
 2.4 with sigma of 0.005
 C32-C33 = C32-C34 = C33-C34
 2.4 with sigma of 0.005
 O13-N5 = O14-N6 = O15-N7
 2 with sigma of 0.005
3. Restrained planarity
 O13, C26, N5, C27, C28
 with sigma of 0.01
 O14, C29, N6, C30, C31
 with sigma of 0.01
 O15, C32, N7, C33, C34
 with sigma of 0.01
4. Others
 Fixed Sof: O13(0.2) N5(0.2) C26(0.2) H26(0.2) C27(0.2) H27A(0.2) H27B(0.2)
 H27C(0.2) C28(0.2) H28A(0.2) H28B(0.2) H28C(0.2) O14(0.5) N6(0.5) C29(0.5)
 H29(0.5) C30(0.5) H30A(0.5) H30B(0.5) H30C(0.5) C31(0.5) H31A(0.5) H31B(0.5)
 H31C(0.5) O15(0.3) N7(0.3) C32(0.3) H32(0.3) C33(0.3) H33A(0.3) H33B(0.3)
 H33C(0.3) C34(0.3) H34A(0.3) H34B(0.3) H34C(0.3)
 Fixed Uiso: O13(0.1) N5(0.1) C26(0.1) C27(0.1) C28(0.1) O14(0.1) N6(0.1)
 C29(0.1) C30(0.1) C31(0.1) O15(0.1) N7(0.1) C32(0.1) C33(0.1) C34(0.1)
5.a Me refined with riding coordinates:
 C27(H27A,H27B,H27C), C28(H28A,H28B,H28C), C30(H30A,H30B,H30C), C31(H31A,H31B,
 H31C), C33(H33A,H33B,H33C), C34(H34A,H34B,H34C)
5.b Aromatic/amide H refined with riding coordinates:
 C1(H1), C2(H2), C3(H3), C5(H5), C6(H6), C8(H8), C9(H9), C10(H10), C13(H13),
 C14(H14), C15(H15), C17(H17), C18(H18), C20(H20), C21(H21), C22(H22), C25(H25),
  C26(H26), C29(H29), C32(H32)
5.c Idealised tetrahedral OH refined as rotating group:
 O7(H7), O8(H8A), O9(H9A), O10(H10A)
;
_olex2_submission_special_instructions 'No special instructions were received'

loop_
_space_group_symop_operation_xyz
'x, y, z'
'-x, -y, -z'

loop_
_atom_site_label
_atom_site_type_symbol
_atom_site_fract_x
_atom_site_fract_y
_atom_site_fract_z
_atom_site_U_iso_or_equiv
_atom_site_adp_type
_atom_site_occupancy
_atom_site_site_symmetry_order
_atom_site_calc_flag
_atom_site_refinement_flags_posn
_atom_site_refinement_flags_adp
_atom_site_refinement_flags_occupancy
_atom_site_disorder_assembly
_atom_site_disorder_group
Cu1 Cu 0.04976(5) 0.22906(6) 0.25810(3) 0.04309(19) Uani 1 1 d . . . . .
N1 N -0.0482(3) 0.0916(4) 0.1450(2) 0.0404(8) Uani 1 1 d . . . . .
N2 N 0.1252(4) 0.0643(4) 0.2689(2) 0.0484(9) Uani 1 1 d . . . . .
N3 N 0.1388(4) 0.3468(4) 0.3784(2) 0.0459(9) Uani 1 1 d . . . . .
N4 N -0.1245(4) 0.1750(4) 0.3106(2) 0.0421(8) Uani 1 1 d . . . . .
C1 C -0.1267(5) 0.1079(5) 0.0830(3) 0.0529(12) Uani 1 1 d . . . . .
H1 H -0.1324 0.1931 0.0886 0.063 Uiso 1 1 calc R . . . .
C2 C -0.2017(5) 0.0023(6) 0.0091(3) 0.0604(14) Uani 1 1 d . . . . .
H2 H -0.2560 0.0172 -0.0350 0.072 Uiso 1 1 calc R . . . .
C3 C -0.1972(5) -0.1199(6) 0.0004(3) 0.0646(15) Uani 1 1 d . . . . .
H3 H -0.2500 -0.1918 -0.0491 0.078 Uiso 1 1 calc R . . . .
C4 C -0.1141(5) -0.1409(5) 0.0645(3) 0.0575(13) Uani 1 1 d . . . . .
C5 C -0.0979(7) -0.2658(6) 0.0590(4) 0.0810(18) Uani 1 1 d . . . . .
H5 H -0.1525 -0.3419 0.0121 0.097 Uiso 1 1 calc R . . . .
C6 C -0.0079(9) -0.2779(6) 0.1182(4) 0.091(2) Uani 1 1 d . . . . .
H6 H 0.0026 -0.3612 0.1119 0.109 Uiso 1 1 calc R . . . .
C7 C 0.0728(6) -0.1663(6) 0.1909(4) 0.0676(14) Uani 1 1 d . . . . .
C8 C 0.1710(8) -0.1715(7) 0.2555(4) 0.0823(18) Uani 1 1 d . . . . .
H8 H 0.1859 -0.2523 0.2518 0.099 Uiso 1 1 calc R . . . .
C9 C 0.2430(7) -0.0623(7) 0.3222(4) 0.0775(17) Uani 1 1 d . . . . .
H9 H 0.3112 -0.0641 0.3648 0.093 Uiso 1 1 calc R . . . .
C10 C 0.2156(6) 0.0533(6) 0.3273(3) 0.0596(13) Uani 1 1 d . . . . .
H10 H 0.2646 0.1289 0.3755 0.071 Uiso 1 1 calc R . . . .
C11 C 0.0547(5) -0.0456(5) 0.2004(3) 0.0477(11) Uani 1 1 d . . . . .
C12 C -0.0389(4) -0.0314(4) 0.1355(3) 0.0439(10) Uani 1 1 d . . . . .
C13 C 0.2715(5) 0.4301(6) 0.4108(3) 0.0607(14) Uani 1 1 d . . . . .
H13 H 0.3370 0.4425 0.3739 0.073 Uiso 1 1 calc R . . . .
C14 C 0.3197(6) 0.5012(6) 0.4972(3) 0.0666(15) Uani 1 1 d . . . . .
H14 H 0.4155 0.5621 0.5179 0.080 Uiso 1 1 calc R . . . .
C15 C 0.2272(6) 0.4819(5) 0.5515(3) 0.0624(14) Uani 1 1 d . . . . .
H15 H 0.2589 0.5284 0.6104 0.075 Uiso 1 1 calc R . . . .
C16 C 0.0852(5) 0.3931(5) 0.5199(3) 0.0508(11) Uani 1 1 d . . . . .
C17 C -0.0220(6) 0.3702(5) 0.5696(3) 0.0602(14) Uani 1 1 d . . . . .
H17 H 0.0027 0.4147 0.6289 0.072 Uiso 1 1 calc R . . . .
C18 C -0.1564(6) 0.2874(6) 0.5346(3) 0.0620(14) Uani 1 1 d . . . . .
H18 H -0.2248 0.2741 0.5696 0.074 Uiso 1 1 calc R . . . .
C19 C -0.1998(5) 0.2180(5) 0.4450(3) 0.0513(11) Uani 1 1 d . . . . .
C20 C -0.3402(6) 0.1336(6) 0.4039(3) 0.0651(14) Uani 1 1 d . . . . .
H20 H -0.4143 0.1192 0.4349 0.078 Uiso 1 1 calc R . . . .
C21 C -0.3675(6) 0.0732(6) 0.3187(3) 0.0693(15) Uani 1 1 d . . . . .
H21 H -0.4616 0.0167 0.2895 0.083 Uiso 1 1 calc R . . . .
C22 C -0.2577(5) 0.0941(5) 0.2746(3) 0.0577(13) Uani 1 1 d . . . . .
H22 H -0.2790 0.0482 0.2156 0.069 Uiso 1 1 calc R . . . .
C23 C -0.0967(5) 0.2385(4) 0.3953(3) 0.0413(9) Uani 1 1 d . . . . .
C24 C 0.0466(5) 0.3278(4) 0.4320(2) 0.0408(9) Uani 1 1 d . . . . .
O11 O 0.2099(3) 0.3285(4) 0.2136(2) 0.0552(8) Uani 1 1 d . . . . .
O12 O 0.1410(5) 0.4656(5) 0.1584(3) 0.0993(16) Uani 1 1 d . . . . .
C25 C 0.2273(5) 0.4202(6) 0.1780(3) 0.0626(14) Uani 1 1 d . . . . .
H25 H 0.3178 0.4585 0.1647 0.075 Uiso 1 1 calc R . . . .
O1 O 0.7441(3) 0.3619(3) 0.11044(17) 0.0434(7) Uani 1 1 d . . . . .
O2 O 0.6933(3) 0.3718(4) 0.24785(18) 0.0655(10) Uani 1 1 d . . . . .
O3 O 0.5032(3) 0.2941(3) 0.13120(17) 0.0435(7) Uani 1 1 d . . . . .
O4 O 0.5644(3) 0.3836(3) 0.01610(17) 0.0458(7) Uani 1 1 d . . . . .
O5 O 0.5124(4) 0.2150(3) -0.11506(18) 0.0563(9) Uani 1 1 d . . . . .
O6 O 0.5614(3) 0.1648(3) 0.01506(16) 0.0429(7) Uani 1 1 d . . . . .
O7 O 0.9244(4) 0.4275(4) 0.2327(2) 0.0705(11) Uani 1 1 d . . . . .
H7 H 0.9770 0.4474 0.1980 0.085 Uiso 1 1 calc GR . . . .
O8 O 0.4665(4) 0.3246(5) 0.2729(2) 0.0703(11) Uani 1 1 d . . . . .
H8A H 0.3942 0.3346 0.2527 0.084 Uiso 1 1 calc GR . . . .
O9 O 0.4791(4) 0.4108(3) -0.11505(19) 0.0627(10) Uani 1 1 d . . . . .
H9A H 0.4792 0.4805 -0.0817 0.075 Uiso 1 1 calc GR . . . .
O10 O 0.5000(4) 0.0006(3) -0.11818(18) 0.0547(8) Uani 1 1 d . . . . .
H10A H 0.4944 -0.0497 -0.0862 0.066 Uiso 1 1 calc GR . . . .
B1 B 0.5946(5) 0.3023(5) 0.0685(3) 0.0407(11) Uani 1 1 d . . . . .
B2 B 0.7872(5) 0.3878(5) 0.1940(3) 0.0468(12) Uani 1 1 d . . . . .
B3 B 0.5522(6) 0.3292(5) 0.2156(3) 0.0466(12) Uani 1 1 d . . . . .
B4 B 0.5202(6) 0.3386(5) -0.0698(3) 0.0455(12) Uani 1 1 d . . . . .
B5 B 0.5264(5) 0.1270(5) -0.0708(3) 0.0409(11) Uani 1 1 d . . . . .
O13 O 0.814(2) -0.116(2) 0.4693(13) 0.100 Uiso 0.2 1 d D . P A 1
N5 N 0.6733(18) -0.2300(19) 0.3616(12) 0.100 Uiso 0.2 1 d D . P A 1
C26 C 0.691(2) -0.185(2) 0.4428(12) 0.100 Uiso 0.2 1 d D . P A 1
H26 H 0.6198 -0.2032 0.4757 0.120 Uiso 0.2 1 calc R . P A 1
C27 C 0.786(3) -0.199(4) 0.3145(15) 0.100 Uiso 0.2 1 d D . P A 1
H27A H 0.7471 -0.2446 0.2538 0.150 Uiso 0.2 1 calc R . P A 1
H27B H 0.8294 -0.1018 0.3233 0.150 Uiso 0.2 1 calc R . P A 1
H27C H 0.8572 -0.2309 0.3346 0.150 Uiso 0.2 1 calc R . P A 1
C28 C 0.537(2) -0.317(3) 0.3074(16) 0.100 Uiso 0.2 1 d D . P A 1
H28A H 0.5481 -0.3392 0.2481 0.150 Uiso 0.2 1 calc R . P A 1
H28B H 0.4998 -0.4007 0.3243 0.150 Uiso 0.2 1 calc R . P A 1
H28C H 0.4716 -0.2717 0.3130 0.150 Uiso 0.2 1 calc R . P A 1
O14 O 0.5974(9) -0.1759(10) 0.4657(5) 0.100 Uiso 0.5 1 d D . P B 2
N6 N 0.7115(8) -0.2046(9) 0.3741(5) 0.100 Uiso 0.5 1 d D . P B 2
C29 C 0.5901(8) -0.2383(9) 0.3937(6) 0.100 Uiso 0.5 1 d D . P B 2
H29 H 0.5052 -0.3036 0.3568 0.120 Uiso 0.5 1 calc R . P B 2
C30 C 0.8414(9) -0.1052(13) 0.4301(7) 0.100 Uiso 0.5 1 d D . P B 2
H30A H 0.9203 -0.0972 0.4005 0.150 Uiso 0.5 1 calc R . P B 2
H30B H 0.8331 -0.0179 0.4465 0.150 Uiso 0.5 1 calc R . P B 2
H30C H 0.8586 -0.1333 0.4811 0.150 Uiso 0.5 1 calc R . P B 2
C31 C 0.7376(13) -0.2618(15) 0.2921(6) 0.100 Uiso 0.5 1 d D . P B 2
H31A H 0.8385 -0.2205 0.2918 0.150 Uiso 0.5 1 calc R . P B 2
H31B H 0.7087 -0.3592 0.2821 0.150 Uiso 0.5 1 calc R . P B 2
H31C H 0.6831 -0.2441 0.2472 0.150 Uiso 0.5 1 calc R . P B 2
O15 O 0.4734(13) -0.2263(15) 0.3897(10) 0.100 Uiso 0.3 1 d D . P C 3
N7 N 0.6606(13) -0.2090(15) 0.3604(9) 0.100 Uiso 0.3 1 d D . P C 3
C32 C 0.5265(14) -0.2613(16) 0.3309(9) 0.100 Uiso 0.3 1 d D . P C 3
H32 H 0.4788 -0.3160 0.2749 0.120 Uiso 0.3 1 calc R . P C 3
C33 C 0.7226(16) -0.127(2) 0.4473(10) 0.100 Uiso 0.3 1 d D . P C 3
H33A H 0.8256 -0.0972 0.4565 0.150 Uiso 0.3 1 calc R . P C 3
H33B H 0.6977 -0.0479 0.4579 0.150 Uiso 0.3 1 calc R . P C 3
H33C H 0.6864 -0.1797 0.4864 0.150 Uiso 0.3 1 calc R . P C 3
C34 C 0.7650(19) -0.225(3) 0.3115(14) 0.100 Uiso 0.3 1 d D . P C 3
H34A H 0.8596 -0.1760 0.3475 0.150 Uiso 0.3 1 calc R . P C 3
H34B H 0.7473 -0.3208 0.2911 0.150 Uiso 0.3 1 calc R . P C 3
H34C H 0.7587 -0.1888 0.2627 0.150 Uiso 0.3 1 calc R . P C 3

loop_
_atom_site_aniso_label
_atom_site_aniso_U_11
_atom_site_aniso_U_22
_atom_site_aniso_U_33
_atom_site_aniso_U_23
_atom_site_aniso_U_13
_atom_site_aniso_U_12
Cu1 0.0383(3) 0.0496(3) 0.0293(3) -0.0011(2) 0.0036(2) 0.0117(2)
N1 0.0337(17) 0.053(2) 0.0300(17) 0.0052(15) 0.0053(14) 0.0164(16)
N2 0.046(2) 0.053(2) 0.041(2) 0.0103(17) 0.0060(16) 0.0157(18)
N3 0.0394(19) 0.052(2) 0.0376(19) -0.0024(16) -0.0004(15) 0.0184(17)
N4 0.0396(19) 0.055(2) 0.0274(16) 0.0074(15) 0.0047(14) 0.0162(17)
C1 0.045(2) 0.071(3) 0.041(2) 0.004(2) 0.006(2) 0.029(2)
C2 0.044(3) 0.090(4) 0.039(2) 0.002(2) 0.000(2) 0.028(3)
C3 0.049(3) 0.070(4) 0.047(3) -0.013(2) -0.001(2) 0.012(3)
C4 0.054(3) 0.053(3) 0.045(3) -0.004(2) 0.008(2) 0.009(2)
C5 0.103(5) 0.041(3) 0.068(4) -0.005(3) -0.001(3) 0.010(3)
C6 0.137(6) 0.047(3) 0.079(4) 0.009(3) 0.010(4) 0.034(4)
C7 0.083(4) 0.056(3) 0.063(3) 0.019(3) 0.017(3) 0.025(3)
C8 0.107(5) 0.069(4) 0.093(5) 0.041(4) 0.018(4) 0.049(4)
C9 0.076(4) 0.079(4) 0.078(4) 0.036(4) 0.002(3) 0.026(3)
C10 0.064(3) 0.062(3) 0.052(3) 0.021(2) 0.005(2) 0.023(3)
C11 0.048(2) 0.049(3) 0.045(2) 0.015(2) 0.015(2) 0.015(2)
C12 0.041(2) 0.044(3) 0.039(2) 0.0045(18) 0.0119(18) 0.0107(19)
C13 0.041(3) 0.074(4) 0.054(3) -0.004(2) 0.003(2) 0.023(2)
C14 0.052(3) 0.071(4) 0.055(3) -0.013(3) -0.012(2) 0.023(3)
C15 0.080(4) 0.067(3) 0.031(2) -0.007(2) -0.012(2) 0.038(3)
C16 0.070(3) 0.052(3) 0.032(2) 0.0036(19) 0.001(2) 0.033(3)
C17 0.093(4) 0.064(3) 0.030(2) 0.010(2) 0.013(2) 0.040(3)
C18 0.082(4) 0.068(4) 0.044(3) 0.019(2) 0.027(3) 0.034(3)
C19 0.064(3) 0.056(3) 0.041(2) 0.019(2) 0.019(2) 0.027(2)
C20 0.056(3) 0.077(4) 0.065(3) 0.025(3) 0.030(3) 0.021(3)
C21 0.046(3) 0.093(4) 0.056(3) 0.019(3) 0.011(2) 0.013(3)
C22 0.047(3) 0.067(3) 0.044(3) 0.005(2) 0.005(2) 0.012(2)
C23 0.052(2) 0.041(2) 0.035(2) 0.0106(18) 0.0096(18) 0.023(2)
C24 0.052(2) 0.043(2) 0.031(2) 0.0062(17) 0.0036(18) 0.026(2)
O11 0.0471(18) 0.063(2) 0.0507(19) 0.0137(17) 0.0144(15) 0.0159(16)
O12 0.077(3) 0.125(4) 0.134(4) 0.079(4) 0.043(3) 0.052(3)
C25 0.043(3) 0.076(4) 0.064(3) 0.022(3) 0.017(2) 0.014(3)
O1 0.0460(16) 0.0412(16) 0.0328(14) 0.0055(12) 0.0010(12) 0.0104(13)
O2 0.0504(19) 0.105(3) 0.0287(15) 0.0041(17) -0.0006(14) 0.028(2)
O3 0.0436(16) 0.0476(17) 0.0322(14) 0.0072(12) -0.0013(12) 0.0145(14)
O4 0.0659(19) 0.0358(16) 0.0321(14) 0.0063(12) -0.0021(13) 0.0210(15)
O5 0.096(3) 0.0468(19) 0.0299(15) 0.0113(13) 0.0061(16) 0.0333(18)
O6 0.0582(18) 0.0343(15) 0.0282(14) 0.0049(11) -0.0039(12) 0.0145(14)
O7 0.0488(19) 0.099(3) 0.0416(18) 0.0059(19) -0.0022(15) 0.016(2)
O8 0.060(2) 0.112(3) 0.0399(18) 0.0142(19) 0.0104(16) 0.040(2)
O9 0.110(3) 0.053(2) 0.0342(16) 0.0133(14) 0.0072(18) 0.045(2)
O10 0.085(2) 0.0386(18) 0.0334(15) 0.0037(13) -0.0017(15) 0.0240(17)
B1 0.049(3) 0.035(3) 0.032(2) 0.0054(19) -0.002(2) 0.015(2)
B2 0.044(3) 0.047(3) 0.036(2) 0.000(2) -0.001(2) 0.012(2)
B3 0.052(3) 0.050(3) 0.036(2) 0.007(2) 0.004(2) 0.022(2)
B4 0.059(3) 0.041(3) 0.037(2) 0.012(2) 0.007(2) 0.020(2)
B5 0.050(3) 0.038(3) 0.033(2) 0.009(2) 0.004(2) 0.017(2)

loop_
_atom_type_symbol
_atom_type_description
_atom_type_scat_dispersion_real
_atom_type_scat_dispersion_imag
_atom_type_scat_source
C C 0.0033 0.0016 'International Tables Vol C Tables 4.2.6.8 and 6.1.1.4'
H H 0.0000 0.0000 'International Tables Vol C Tables 4.2.6.8 and 6.1.1.4'
B B 0.0013 0.0007 'International Tables Vol C Tables 4.2.6.8 and 6.1.1.4'
N N 0.0061 0.0033 'International Tables Vol C Tables 4.2.6.8 and 6.1.1.4'
O O 0.0106 0.0060 'International Tables Vol C Tables 4.2.6.8 and 6.1.1.4'
Cu Cu 0.3201 1.2651 'International Tables Vol C Tables 4.2.6.8 and 6.1.1.4'

loop_
_geom_angle_atom_site_label_1
_geom_angle_atom_site_label_2
_geom_angle_atom_site_label_3
_geom_angle
_geom_angle_site_symmetry_1
_geom_angle_site_symmetry_3
N1 Cu1 N2 78.76(14) . .
N1 Cu1 N3 172.47(16) . .
N1 Cu1 N4 93.89(13) . .
N3 Cu1 N2 96.12(14) . .
N3 Cu1 N4 81.52(14) . .
N4 Cu1 N2 100.30(14) . .
O11 Cu1 N1 93.55(13) . .
O11 Cu1 N2 95.15(14) . .
O11 Cu1 N3 92.40(14) . .
O11 Cu1 N4 163.90(15) . .
C1 N1 Cu1 125.3(3) . .
C1 N1 C12 118.7(4) . .
C12 N1 Cu1 115.9(3) . .
C10 N2 Cu1 133.6(3) . .
C10 N2 C11 117.3(4) . .
C11 N2 Cu1 109.0(3) . .
C13 N3 Cu1 129.2(3) . .
C13 N3 C24 118.1(4) . .
C24 N3 Cu1 112.6(3) . .
C22 N4 Cu1 130.2(3) . .
C22 N4 C23 117.2(4) . .
C23 N4 Cu1 112.6(3) . .
N1 C1 H1 119.2 . .
N1 C1 C2 121.6(5) . .
C2 C1 H1 119.2 . .
C1 C2 H2 119.9 . .
C3 C2 C1 120.3(5) . .
C3 C2 H2 119.9 . .
C2 C3 H3 120.1 . .
C2 C3 C4 119.9(4) . .
C4 C3 H3 120.1 . .
C3 C4 C5 123.7(5) . .
C12 C4 C3 117.4(5) . .
C12 C4 C5 118.9(5) . .
C4 C5 H5 119.1 . .
C6 C5 C4 121.7(5) . .
C6 C5 H5 119.1 . .
C5 C6 H6 119.7 . .
C5 C6 C7 120.5(6) . .
C7 C6 H6 119.7 . .
C8 C7 C6 123.5(6) . .
C11 C7 C6 119.3(5) . .
C11 C7 C8 117.2(5) . .
C7 C8 H8 119.9 . .
C9 C8 C7 120.2(6) . .
C9 C8 H8 119.9 . .
C8 C9 H9 120.7 . .
C8 C9 C10 118.6(5) . .
C10 C9 H9 120.7 . .
N2 C10 C9 123.9(5) . .
N2 C10 H10 118.0 . .
C9 C10 H10 118.0 . .
N2 C11 C7 122.7(4) . .
N2 C11 C12 117.1(4) . .
C7 C11 C12 120.1(4) . .
N1 C12 C4 122.2(4) . .
N1 C12 C11 118.4(4) . .
C4 C12 C11 119.4(4) . .
N3 C13 H13 118.6 . .
N3 C13 C14 122.8(5) . .
C14 C13 H13 118.6 . .
C13 C14 H14 120.4 . .
C15 C14 C13 119.2(5) . .
C15 C14 H14 120.4 . .
C14 C15 H15 120.1 . .
C14 C15 C16 119.9(4) . .
C16 C15 H15 120.1 . .
C15 C16 C17 124.8(4) . .
C15 C16 C24 116.6(4) . .
C24 C16 C17 118.6(4) . .
C16 C17 H17 119.3 . .
C18 C17 C16 121.5(4) . .
C18 C17 H17 119.3 . .
C17 C18 H18 119.2 . .
C17 C18 C19 121.6(5) . .
C19 C18 H18 119.2 . .
C20 C19 C18 124.2(5) . .
C23 C19 C18 117.9(5) . .
C23 C19 C20 117.9(4) . .
C19 C20 H20 120.7 . .
C21 C20 C19 118.5(5) . .
C21 C20 H20 120.7 . .
C20 C21 H21 120.0 . .
C20 C21 C22 120.0(5) . .
C22 C21 H21 120.0 . .
N4 C22 C21 123.3(4) . .
N4 C22 H22 118.4 . .
C21 C22 H22 118.4 . .
N4 C23 C19 123.0(4) . .
N4 C23 C24 116.0(4) . .
C19 C23 C24 120.9(4) . .
N3 C24 C16 123.3(4) . .
N3 C24 C23 117.1(3) . .
C16 C24 C23 119.5(4) . .
C25 O11 Cu1 131.1(3) . .
O11 C25 H25 116.5 . .
O12 C25 O11 127.1(5) . .
O12 C25 H25 116.5 . .
B2 O1 B1 123.0(4) . .
B3 O2 B2 119.6(4) . .
B3 O3 B1 123.4(4) . .
B4 O4 B1 123.9(3) . .
B4 O5 B5 118.4(3) . .
B5 O6 B1 123.9(3) . .
B2 O7 H7 109.5 . .
B3 O8 H8A 109.5 . .
B4 O9 H9A 109.5 . .
B5 O10 H10A 109.5 . .
O1 B1 O6 108.7(4) . .
O3 B1 O1 111.0(3) . .
O3 B1 O6 108.5(4) . .
O4 B1 O1 110.7(4) . .
O4 B1 O3 108.0(4) . .
O4 B1 O6 110.0(3) . .
O1 B2 O2 121.5(4) . .
O1 B2 O7 123.9(4) . .
O7 B2 O2 114.6(4) . .
O3 B3 O2 120.9(4) . .
O3 B3 O8 122.7(4) . .
O8 B3 O2 116.5(4) . .
O4 B4 O5 121.3(4) . .
O9 B4 O4 122.2(4) . .
O9 B4 O5 116.4(4) . .
O6 B5 O5 121.4(4) . .
O6 B5 O10 122.4(4) . .
O10 B5 O5 116.2(4) . .
C26 N5 C27 124.1(4) . .
C26 N5 C28 123.3(4) . .
C27 N5 C28 112.7(4) . .
O13 C26 N5 107.4(6) . .
O13 C26 H26 126.3 . .
N5 C26 H26 126.3 . .
N5 C27 H27A 109.5 . .
N5 C27 H27B 109.5 . .
N5 C27 H27C 109.5 . .
H27A C27 H27B 109.5 . .
H27A C27 H27C 109.5 . .
H27B C27 H27C 109.5 . .
N5 C28 H28A 109.5 . .
N5 C28 H28B 109.5 . .
N5 C28 H28C 109.5 . .
H28A C28 H28B 109.5 . .
H28A C28 H28C 109.5 . .
H28B C28 H28C 109.5 . .
C29 N6 C30 124.9(4) . .
C29 N6 C31 124.1(4) . .
C30 N6 C31 111.0(3) . .
O14 C29 N6 110.9(5) . .
O14 C29 H29 124.6 . .
N6 C29 H29 124.6 . .
N6 C30 H30A 109.5 . .
N6 C30 H30B 109.5 . .
N6 C30 H30C 109.5 . .
H30A C30 H30B 109.5 . .
H30A C30 H30C 109.5 . .
H30B C30 H30C 109.5 . .
N6 C31 H31A 109.5 . .
N6 C31 H31B 109.5 . .
N6 C31 H31C 109.5 . .
H31A C31 H31B 109.5 . .
H31A C31 H31C 109.5 . .
H31B C31 H31C 109.5 . .
C32 N7 C33 122.6(4) . .
C32 N7 C34 124.5(4) . .
C34 N7 C33 112.9(4) . .
O15 C32 N7 105.7(5) . .
O15 C32 H32 127.1 . .
N7 C32 H32 127.1 . .
N7 C33 H33A 109.5 . .
N7 C33 H33B 109.5 . .
N7 C33 H33C 109.5 . .
H33A C33 H33B 109.5 . .
H33A C33 H33C 109.5 . .
H33B C33 H33C 109.5 . .
N7 C34 H34A 109.5 . .
N7 C34 H34B 109.5 . .
N7 C34 H34C 109.5 . .
H34A C34 H34B 109.5 . .
H34A C34 H34C 109.5 . .
H34B C34 H34C 109.5 . .

loop_
_geom_bond_atom_site_label_1
_geom_bond_atom_site_label_2
_geom_bond_distance
_geom_bond_site_symmetry_2
Cu1 N1 2.012(3) .
Cu1 N2 2.257(4) .
Cu1 N3 2.020(3) .
Cu1 N4 2.033(3) .
Cu1 O11 1.950(3) .
N1 C1 1.323(6) .
N1 C12 1.373(6) .
N2 C10 1.326(6) .
N2 C11 1.366(6) .
N3 C13 1.320(6) .
N3 C24 1.358(6) .
N4 C22 1.329(6) .
N4 C23 1.362(5) .
C1 H1 0.9500 .
C1 C2 1.403(6) .
C2 H2 0.9500 .
C2 C3 1.346(8) .
C3 H3 0.9500 .
C3 C4 1.404(8) .
C4 C5 1.434(8) .
C4 C12 1.394(6) .
C5 H5 0.9500 .
C5 C6 1.339(9) .
C6 H6 0.9500 .
C6 C7 1.432(8) .
C7 C8 1.418(8) .
C7 C11 1.390(7) .
C8 H8 0.9500 .
C8 C9 1.347(9) .
C9 H9 0.9500 .
C9 C10 1.392(8) .
C10 H10 0.9500 .
C11 C12 1.439(6) .
C13 H13 0.9500 .
C13 C14 1.400(7) .
C14 H14 0.9500 .
C14 C15 1.370(8) .
C15 H15 0.9500 .
C15 C16 1.406(7) .
C16 C17 1.428(7) .
C16 C24 1.408(6) .
C17 H17 0.9500 .
C17 C18 1.340(8) .
C18 H18 0.9500 .
C18 C19 1.440(7) .
C19 C20 1.409(7) .
C19 C23 1.395(6) .
C20 H20 0.9500 .
C20 C21 1.363(7) .
C21 H21 0.9500 .
C21 C22 1.388(7) .
C22 H22 0.9500 .
C23 C24 1.428(6) .
O11 C25 1.251(7) .
O12 C25 1.219(7) .
C25 H25 0.9500 .
O1 B1 1.465(6) .
O1 B2 1.334(6) .
O2 B2 1.373(6) .
O2 B3 1.367(6) .
O3 B1 1.465(6) .
O3 B3 1.345(6) .
O4 B1 1.464(6) .
O4 B4 1.359(5) .
O5 B4 1.372(6) .
O5 B5 1.378(6) .
O6 B1 1.474(5) .
O6 B5 1.351(5) .
O7 H7 0.8400 .
O7 B2 1.361(6) .
O8 H8A 0.8400 .
O8 B3 1.356(6) .
O9 H9A 0.8400 .
O9 B4 1.348(6) .
O10 H10A 0.8400 .
O10 B5 1.354(6) .
O13 C26 1.196(5) .
N5 C26 1.285(4) .
N5 C27 1.447(2) .
N5 C28 1.448(2) .
C26 H26 0.9500 .
C27 H27A 0.9800 .
C27 H27B 0.9800 .
C27 H27C 0.9800 .
C28 H28A 0.9800 .
C28 H28B 0.9800 .
C28 H28C 0.9800 .
O14 C29 1.210(5) .
N6 C29 1.273(4) .
N6 C30 1.449(2) .
N6 C31 1.451(2) .
C29 H29 0.9500 .
C30 H30A 0.9800 .
C30 H30B 0.9800 .
C30 H30C 0.9800 .
C31 H31A 0.9800 .
C31 H31B 0.9800 .
C31 H31C 0.9800 .
O15 C32 1.216(5) .
N7 C32 1.287(4) .
N7 C33 1.448(2) .
N7 C34 1.447(2) .
C32 H32 0.9500 .
C33 H33A 0.9800 .
C33 H33B 0.9800 .
C33 H33C 0.9800 .
C34 H34A 0.9800 .
C34 H34B 0.9800 .
C34 H34C 0.9800 .

loop_
_geom_hbond_atom_site_label_D
_geom_hbond_atom_site_label_H
_geom_hbond_atom_site_label_A
_geom_hbond_distance_DH
_geom_hbond_distance_HA
_geom_hbond_distance_DA
_geom_hbond_angle_DHA
_geom_hbond_site_symmetry_A
O7 H7 O12 0.84 1.84 2.610(6) 151.8 1_655
O8 H8A O11 0.84 1.92 2.748(5) 169.2 .
O9 H9A O4 0.84 1.87 2.691(4) 167.1 2_665
O10 H10A O6 0.84 1.90 2.725(4) 166.7 2_655
